data_8104225
loop_
_publ_author_name
'Kirchmayr, H.R.'

_publ_section_title
;
 Strukturen Seltener Erdmetall-Mangan-Verbindungen
;
_journal_name_full
;
Zeitschrift fuer Kristallographie, Kristallgeometrie, Kristallphysik, 
Kristallchemie (-144,1977)
;
_journal_page_first 152
_journal_page_last 160
_journal_volume 124
_journal_year 1967
_chemical_formula_sum 'Er Mn12'
_space_group_IT_number 139
_symmetry_space_group_name_Hall '-I 4 2'
_symmetry_space_group_name_H-M 'I 4/m m m'
_cell_angle_alpha 90
_cell_angle_beta 90
_cell_angle_gamma 90
_cell_formula_units_Z 2
_cell_length_a 8.54
_cell_length_b 8.54
_cell_length_c 4.74
_cell_volume 345.696
_citation_journal_id_ASTM ZEKGAX
_cod_data_source_file Kirchmayr_ZEKGAX_1967_1546.cif
_cod_data_source_block Er1Mn12
_cod_original_cell_volume 345.6958
_cod_original_formula_sum 'Er1 Mn12'
_cod_database_code 8104225

loop_
_symmetry_equiv_pos_as_xyz
x,y,z
-y,x,z
-x,-y,z
y,-x,z
x,-y,-z
y,x,-z
-x,y,-z
-y,-x,-z
-x,-y,-z
y,-x,-z
x,y,-z
-y,x,-z
-x,y,z
-y,-x,z
x,-y,z
y,x,z
x+1/2,y+1/2,z+1/2
-y+1/2,x+1/2,z+1/2
-x+1/2,-y+1/2,z+1/2
y+1/2,-x+1/2,z+1/2
x+1/2,-y+1/2,-z+1/2
y+1/2,x+1/2,-z+1/2
-x+1/2,y+1/2,-z+1/2
-y+1/2,-x+1/2,-z+1/2
-x+1/2,-y+1/2,-z+1/2
y+1/2,-x+1/2,-z+1/2
x+1/2,y+1/2,-z+1/2
-y+1/2,x+1/2,-z+1/2
-x+1/2,y+1/2,z+1/2
-y+1/2,-x+1/2,z+1/2
x+1/2,-y+1/2,z+1/2
y+1/2,x+1/2,z+1/2

loop_
_atom_site_label
_atom_site_type_symbol
_atom_site_fract_x
_atom_site_fract_y
_atom_site_fract_z
_atom_site_occupancy
_atom_site_U_iso_or_equiv
Mn2 Mn 0.36 0 0 1 0.0
Mn1 Mn 0.25 0.25 0.25 1 0.0
Mn3 Mn 0.28 0.5 0 1 0.0
Er1 Er 0 0 0 1 0.0
